data_2225046
loop_
_publ_author_name
'Starosta, Wojciech'
'Leciejewicz, Janusz'

_publ_section_title <i>catena</i>-Poly[lead(II)-bis(\m~2~-pyridazine-3-carboxylato-\k^3^<i>N</i>^2^,<i>O</i>:<i>O</i>)]
_journal_coeditor_code KP2247
_journal_issue 2
_journal_name_full 'Acta Crystallographica Section E'
_journal_page_first m192
_journal_paper_doi 10.1107/S1600536810002199
_journal_volume 66
_journal_year 2010
_chemical_formula_iupac '[Pb (C5 H3 N2 O2)2]'
_chemical_formula_moiety 'C10 H6 N4 O4 Pb'
_chemical_formula_sum 'C10 H6 N4 O4 Pb'
_chemical_formula_weight 453.38
_chemical_name_systematic
;
<i>catena</i>-Poly[lead(II)-bis(\m~2~-pyridazine-3-carboxylato-
\k^3^<i>N</i>^2^,<i>O</i>:<i>O</i>)]
;
_space_group_IT_number 14
_symmetry_cell_setting monoclinic
_symmetry_space_group_name_Hall '-P 2yn'
_symmetry_space_group_name_H-M 'P 1 21/n 1'
_atom_sites_solution_hydrogens geom
_atom_sites_solution_primary direct
_atom_sites_solution_secondary difmap
_audit_creation_method SHELXL-97
_cell_angle_alpha 90.00
_cell_angle_beta 93.72(3)
_cell_angle_gamma 90.00
_cell_formula_units_Z 4
_cell_length_a 8.0336(16)
_cell_length_b 10.386(2)
_cell_length_c 13.766(3)
_cell_measurement_reflns_used 25
_cell_measurement_temperature 293(2)
_cell_measurement_theta_max 15
_cell_measurement_theta_min 6
_cell_volume 1146.2(4)
_computing_cell_refinement 'KM-4 Software (Kuma, 1996)'
_computing_data_collection 'KM-4 Software (Kuma, 1996)'
_computing_data_reduction 'DATAPROC (Kuma, 2001)'
_computing_molecular_graphics 'SHELXTL (Sheldrick, 2008)'
_computing_publication_material 'SHELXL97 (Sheldrick, 2008)'
_computing_structure_refinement 'SHELXL97 (Sheldrick, 2008)'
_computing_structure_solution 'SHELXS97 (Sheldrick, 2008)'
_diffrn_ambient_temperature 293(2)
_diffrn_measured_fraction_theta_full 0.996
_diffrn_measured_fraction_theta_max 0.996
_diffrn_measurement_device_type 'Kuma KM-4 four-circle diffractometer'
_diffrn_measurement_method 'profile data from \w/2\q scans'
_diffrn_radiation_monochromator graphite
_diffrn_radiation_source 'fine-focus sealed tube'
_diffrn_radiation_type MoK\a
_diffrn_radiation_wavelength 0.71073
_diffrn_reflns_av_R_equivalents 0.0403
_diffrn_reflns_av_sigmaI/netI 0.0537
_diffrn_reflns_limit_h_max 11
_diffrn_reflns_limit_h_min 0
_diffrn_reflns_limit_k_max 14
_diffrn_reflns_limit_k_min 0
_diffrn_reflns_limit_l_max 19
_diffrn_reflns_limit_l_min -19
_diffrn_reflns_number 3587
_diffrn_reflns_theta_full 30.07
_diffrn_reflns_theta_max 30.07
_diffrn_reflns_theta_min 2.46
_diffrn_standards_decay_% 1.27
_diffrn_standards_interval_count 200
_diffrn_standards_number 3
_exptl_absorpt_coefficient_mu 14.736
_exptl_absorpt_correction_T_max 0.37881
_exptl_absorpt_correction_T_min 0.28392
_exptl_absorpt_correction_type analytical
_exptl_absorpt_process_details
;
(<i>CrysAlis RED</i>; Oxford Diffraction, 2008)
;
_exptl_crystal_colour colourless
_exptl_crystal_density_diffrn 2.627
_exptl_crystal_density_method 'not measured'
_exptl_crystal_description blocks
_exptl_crystal_F_000 832
_exptl_crystal_size_max 0.332
_exptl_crystal_size_mid 0.087
_exptl_crystal_size_min 0.081
_refine_diff_density_max 6.566
_refine_diff_density_min -4.302
_refine_ls_extinction_method none
_refine_ls_goodness_of_fit_ref 1.051
_refine_ls_hydrogen_treatment constr
_refine_ls_matrix_type full
_refine_ls_number_parameters 172
_refine_ls_number_reflns 3365
_refine_ls_number_restraints 0
_refine_ls_restrained_S_all 1.051
_refine_ls_R_factor_all 0.0989
_refine_ls_R_factor_gt 0.0481
_refine_ls_shift/su_max 0.002
_refine_ls_shift/su_mean 0.000
_refine_ls_structure_factor_coef Fsqd
_refine_ls_weighting_details 'calc w=1/[\s^2^(Fo^2^)+(0.0903P)^2^+0.0000P] where P=(Fo^2^+2Fc^2^)/3'
_refine_ls_weighting_scheme calc
_refine_ls_wR_factor_gt 0.1195
_refine_ls_wR_factor_ref 0.1371
_reflns_number_gt 2119
_reflns_number_total 3365
_reflns_threshold_expression I>2sigma(I)
_cod_data_source_file kp2247.cif
_cod_data_source_block I
_cod_original_sg_symbol_H-M 'P 21/n'
_cod_database_code 2225046
_cod_database_fobs_code 2225046

loop_
_symmetry_equiv_pos_as_xyz
'x, y, z'
'-x+1/2, y+1/2, -z+1/2'
'-x, -y, -z'
'x-1/2, -y-1/2, z-1/2'

loop_
_atom_site_type_symbol
_atom_site_label
_atom_site_fract_x
_atom_site_fract_y
_atom_site_fract_z
_atom_site_U_iso_or_equiv
_atom_site_adp_type
_atom_site_calc_flag
_atom_site_refinement_flags
_atom_site_occupancy
_atom_site_disorder_assembly
_atom_site_disorder_group
Pb Pb1 0.25237(3) 1.03613(3) 1.006155(19) 0.02242(12) Uani d . 1 . .
O O11 0.0180(7) 0.9406(6) 0.8924(4) 0.0250(12) Uani d . 1 . .
N N12 0.3296(8) 0.8553(6) 0.8814(5) 0.0224(13) Uani d . 1 . .
N N22 0.1664(8) 0.8074(6) 1.0764(5) 0.0214(13) Uani d . 1 . .
O O21 0.4781(8) 0.9011(6) 1.0862(5) 0.0301(13) Uani d . 1 . .
N N21 0.0078(8) 0.7670(7) 1.0745(5) 0.0259(15) Uani d . 1 . .
O O12 -0.0827(8) 0.7546(6) 0.8339(6) 0.0388(17) Uani d . 1 . .
O O22 0.5838(9) 0.7035(7) 1.1022(7) 0.052(2) Uani d . 1 . .
N N11 0.4876(9) 0.8212(8) 0.8732(6) 0.0291(16) Uani d . 1 . .
C C16 0.5237(12) 0.7161(9) 0.8257(7) 0.033(2) Uani d . 1 . .
H H16 0.6349 0.6937 0.8203 0.039 Uiso calc R 1 . .
C C14 0.2380(10) 0.6694(8) 0.7923(6) 0.0257(16) Uani d . 1 . .
H H14 0.1517 0.6183 0.7656 0.031 Uiso calc R 1 . .
C C26 -0.0251(11) 0.6477(9) 1.0961(7) 0.0311(19) Uani d . 1 . .
H H26 -0.1358 0.6214 1.0959 0.037 Uiso calc R 1 . .
C C17 0.0322(10) 0.8273(8) 0.8564(6) 0.0207(15) Uani d . 1 . .
C C13 0.2049(9) 0.7810(7) 0.8424(5) 0.0182(14) Uani d . 1 . .
C C23 0.2885(10) 0.7262(8) 1.0976(6) 0.0260(17) Uani d . 1 . .
C C15 0.3974(11) 0.6369(9) 0.7831(6) 0.0316(19) Uani d . 1 . .
H H15 0.4240 0.5631 0.7492 0.038 Uiso calc R 1 . .
C C27 0.4639(10) 0.7783(8) 1.0958(6) 0.0256(17) Uani d . 1 . .
C C24 0.2584(14) 0.5976(9) 1.1172(9) 0.047(3) Uani d . 1 . .
H H24 0.3460 0.5399 1.1286 0.056 Uiso calc R 1 . .
C C25 0.1003(13) 0.5593(10) 1.1192(9) 0.045(3) Uani d . 1 . .
H H25 0.0747 0.4751 1.1357 0.055 Uiso calc R 1 . .

loop_
_atom_site_aniso_label
_atom_site_aniso_U_11
_atom_site_aniso_U_22
_atom_site_aniso_U_33
_atom_site_aniso_U_12
_atom_site_aniso_U_13
_atom_site_aniso_U_23
Pb1 0.01425(17) 0.01657(17) 0.03658(19) -0.00057(14) 0.00282(11) -0.00095(13)
O11 0.016(3) 0.019(3) 0.041(3) 0.004(2) 0.008(2) 0.000(2)
N12 0.013(3) 0.018(3) 0.037(3) 0.001(3) 0.004(3) -0.005(3)
N22 0.018(3) 0.014(3) 0.032(3) 0.000(3) 0.005(2) 0.007(2)
O21 0.025(3) 0.018(3) 0.048(3) -0.008(3) 0.004(3) 0.004(3)
N21 0.006(3) 0.027(4) 0.045(4) -0.005(3) 0.003(3) 0.008(3)
O12 0.011(3) 0.027(3) 0.078(5) -0.006(3) 0.004(3) -0.010(3)
O22 0.024(4) 0.030(4) 0.101(6) 0.012(3) 0.002(4) 0.001(4)
N11 0.017(4) 0.030(4) 0.040(4) -0.004(3) 0.003(3) -0.012(3)
C16 0.022(4) 0.028(5) 0.048(5) 0.012(4) -0.001(4) -0.007(4)
C14 0.017(4) 0.020(4) 0.040(4) 0.000(3) 0.002(3) -0.007(3)
C26 0.019(4) 0.022(4) 0.051(5) -0.009(4) 0.000(4) 0.008(4)
C17 0.017(4) 0.016(4) 0.030(4) 0.005(3) 0.002(3) -0.002(3)
C13 0.013(3) 0.014(3) 0.027(3) -0.002(3) 0.000(3) -0.001(3)
C23 0.017(4) 0.017(4) 0.045(4) -0.004(3) 0.005(3) 0.007(3)
C15 0.022(4) 0.033(5) 0.040(4) 0.004(4) 0.009(3) -0.016(4)
C27 0.010(4) 0.024(4) 0.044(4) 0.001(3) 0.004(3) -0.002(3)
C24 0.031(5) 0.014(4) 0.093(8) 0.005(4) -0.008(5) 0.017(5)
C25 0.028(6) 0.017(5) 0.092(8) 0.001(4) 0.010(5) 0.012(5)

loop_
_atom_type_symbol
_atom_type_description
_atom_type_scat_dispersion_real
_atom_type_scat_dispersion_imag
_atom_type_scat_source
C C 0.0033 0.0016 'International Tables Vol C Tables 4.2.6.8 and 6.1.1.4'
H H 0.0000 0.0000 'International Tables Vol C Tables 4.2.6.8 and 6.1.1.4'
N N 0.0061 0.0033 'International Tables Vol C Tables 4.2.6.8 and 6.1.1.4'
O O 0.0106 0.0060 'International Tables Vol C Tables 4.2.6.8 and 6.1.1.4'
Pb Pb -3.3944 10.1111 'International Tables Vol C Tables 4.2.6.8 and 6.1.1.4'

loop_
_geom_angle_atom_site_label_1
_geom_angle_atom_site_label_2
_geom_angle_atom_site_label_3
_geom_angle_site_symmetry_1
_geom_angle_site_symmetry_3
_geom_angle
_geom_angle_publ_flag
O21 Pb1 O11 . . 122.4(2) ?
O21 Pb1 N12 . . 72.1(2) ?
O11 Pb1 N12 . . 61.55(19) ?
O21 Pb1 O21 . 3_677 76.0(2) ?
O11 Pb1 O21 . 3_677 112.9(2) ?
N12 Pb1 O21 . 3_677 68.4(2) ?
O21 Pb1 O11 . 3_577 114.4(2) ?
O11 Pb1 O11 . 3_577 76.4(2) ?
N12 Pb1 O11 . 3_577 129.6(2) ?
O21 Pb1 O11 3_677 3_577 160.5(2) ?
O21 Pb1 N22 . . 62.5(2) ?
O11 Pb1 N22 . . 71.4(2) ?
N12 Pb1 N22 . . 71.4(2) ?
O21 Pb1 N22 3_677 . 128.9(2) ?
O11 Pb1 N22 3_577 . 69.7(2) ?
C17 O11 Pb1 . . 120.6(5) ?
C17 O11 Pb1 . 3_577 112.3(5) ?
Pb1 O11 Pb1 . 3_577 103.6(2) ?
N11 N12 C13 . . 120.1(7) ?
N11 N12 Pb1 . . 120.6(5) ?
C13 N12 Pb1 . . 117.8(5) ?
C23 N22 N21 . . 119.9(7) ?
C23 N22 Pb1 . . 116.4(5) ?
N21 N22 Pb1 . . 122.6(5) ?
C27 O21 Pb1 . . 122.4(5) ?
C27 O21 Pb1 . 3_677 111.8(6) ?
Pb1 O21 Pb1 . 3_677 104.0(2) ?
C26 N21 N22 . . 120.0(8) ?
C16 N11 N12 . . 120.4(7) ?
N11 C16 C15 . . 121.1(8) ?
N11 C16 H16 . . 119.4 ?
C15 C16 H16 . . 119.4 ?
C15 C14 C13 . . 118.4(8) ?
C15 C14 H14 . . 120.8 ?
C13 C14 H14 . . 120.8 ?
N21 C26 C25 . . 121.8(9) ?
N21 C26 H26 . . 119.1 ?
C25 C26 H26 . . 119.1 ?
O12 C17 O11 . . 125.6(8) ?
O12 C17 C13 . . 117.6(7) ?
O11 C17 C13 . . 116.8(7) ?
N12 C13 C14 . . 121.1(7) ?
N12 C13 C17 . . 115.9(6) ?
C14 C13 C17 . . 123.0(7) ?
N22 C23 C24 . . 121.7(8) ?
N22 C23 C27 . . 116.8(7) ?
C24 C23 C27 . . 121.5(8) ?
C14 C15 C16 . . 118.9(8) ?
C14 C15 H15 . . 120.6 ?
C16 C15 H15 . . 120.6 ?
O22 C27 O21 . . 123.7(8) ?
O22 C27 C23 . . 119.8(8) ?
O21 C27 C23 . . 116.5(7) ?
C25 C24 C23 . . 118.0(9) ?
C25 C24 H24 . . 121.0 ?
C23 C24 H24 . . 121.0 ?
C24 C25 C26 . . 118.5(9) ?
C24 C25 H25 . . 120.8 ?
C26 C25 H25 . . 120.8 ?

loop_
_geom_bond_atom_site_label_1
_geom_bond_atom_site_label_2
_geom_bond_site_symmetry_2
_geom_bond_distance
_geom_bond_publ_flag
Pb1 O21 . 2.492(7) yes
Pb1 O11 . 2.569(6) yes
Pb1 N12 . 2.645(7) yes
Pb1 O21 3_677 2.662(7) yes
Pb1 O11 3_577 2.669(6) yes
Pb1 N22 . 2.672(6) yes
O11 C17 . 1.285(10) ?
O11 Pb1 3_577 2.669(6) ?
N12 N11 . 1.330(10) ?
N12 C13 . 1.348(9) ?
N22 C23 . 1.312(10) ?
N22 N21 . 1.340(9) ?
O21 C27 . 1.289(10) ?
O21 Pb1 3_677 2.662(7) ?
N21 C26 . 1.305(11) ?
O12 C17 . 1.217(10) ?
O22 C27 . 1.237(10) ?
N11 C16 . 1.315(12) ?
C16 C15 . 1.405(12) ?
C16 H16 . 0.9300 ?
C14 C15 . 1.338(12) ?
C14 C13 . 1.384(11) ?
C14 H14 . 0.9300 ?
C26 C25 . 1.385(13) ?
C26 H26 . 0.9300 ?
C17 C13 . 1.493(11) ?
C23 C24 . 1.386(12) ?
C23 C27 . 1.511(12) ?
C15 H15 . 0.9300 ?
C24 C25 . 1.334(14) ?
C24 H24 . 0.9300 ?
C25 H25 . 0.9300 ?

loop_
_geom_hbond_atom_site_label_D
_geom_hbond_atom_site_label_H
_geom_hbond_atom_site_label_A
_geom_hbond_site_symmetry_A
_geom_hbond_distance_DH
_geom_hbond_distance_HA
_geom_hbond_distance_DA
_geom_hbond_angle_DHA
C16 H16 O12 1_655 0.93 2.35 3.182(12) 148.5
C14 H14 O21 4_575 0.93 2.76 3.489(10) 135.6
C26 H26 O22 1_455 0.93 2.42 3.201(12) 142.2
C15 H15 O11 2_546 0.93 2.40 3.266(10) 155.4
C25 H25 O12 3_567 0.93 2.42 3.328(12) 164.8
